data_4130171
loop_
_publ_author_name
'Qin, Jun-Sheng'
'Du, Dong-Ying'
'Li, Mian'
'Lian, Xi-Zhen'
'Dong, Long-Zhang'
'Bosch, Mathieu'
'Su, Zhong-Min'
'Zhang, Qiang'
'Li, Shun-Li'
'Lan, Ya-Qian'
'Yuan, Shuai'
'Zhou, Hong-Cai'

_publ_section_title
;
 Derivation and Decoration of Nets with Trigonal-Prismatic Nodes: A Unique
 Route to Reticular Synthesis of Metal-Organic Frameworks.
;
_journal_issue 16
_journal_name_full 'Journal of the American Chemical Society'
_journal_page_first 5299
_journal_page_last 5307
_journal_paper_doi 10.1021/jacs.6b01093
_journal_volume 138
_journal_year 2016
_chemical_formula_moiety 'C26 H20 N10 O12 S3 Zn4'
_chemical_formula_sum 'C26 H20 N10 O12 S3 Zn4'
_chemical_formula_weight 1022.13
_space_group_IT_number 192
_space_group_name_Hall '-P 6 2c'
_space_group_name_H-M_alt 'P 6/m c c'
_symmetry_cell_setting hexagonal
_symmetry_space_group_name_Hall '-P 6 2c'
_symmetry_space_group_name_H-M 'P 6/m c c'
_atom_sites_solution_hydrogens geom
_atom_sites_solution_primary direct
_atom_sites_solution_secondary difmap
_audit_creation_method SHELXL-97
_cell_angle_alpha 90.0000(10)
_cell_angle_beta 90.0000(10)
_cell_angle_gamma 120.0000(10)
_cell_formula_units_Z 8
_cell_length_a 24.7750(16)
_cell_length_b 24.7750(16)
_cell_length_c 31.869(2)
_cell_measurement_temperature 293(2)
_cell_volume 16940.5(19)
_computing_cell_refinement 'SMART (Bruker, 1997)'
_computing_data_collection 'SMART (Bruker, 1997)'
_computing_data_reduction SAINT
_computing_molecular_graphics 'SHELXTL-PLUS (Sheldrick, 1990)'
_computing_publication_material SHELXL-97
_computing_structure_refinement 'SHELXL-97 (Sheldrick, 1997)'
_computing_structure_solution 'SHELXS-97(Sheldrick, 1997)'
_diffrn_ambient_temperature 293(2)
_diffrn_measured_fraction_theta_full 0.996
_diffrn_measured_fraction_theta_max 0.996
_diffrn_measurement_device_type 'Bruker APEX CCD area-detector'
_diffrn_measurement_method '\w scans'
_diffrn_radiation_monochromator graphite
_diffrn_radiation_source 'fine-focus sealed tube'
_diffrn_radiation_type MoK\a
_diffrn_radiation_wavelength 0.71069
_diffrn_reflns_av_R_equivalents 0.1244
_diffrn_reflns_av_sigmaI/netI 0.0692
_diffrn_reflns_limit_h_max 29
_diffrn_reflns_limit_h_min -29
_diffrn_reflns_limit_k_max 27
_diffrn_reflns_limit_k_min -29
_diffrn_reflns_limit_l_max 37
_diffrn_reflns_limit_l_min -37
_diffrn_reflns_number 84421
_diffrn_reflns_theta_full 25.09
_diffrn_reflns_theta_max 25.09
_diffrn_reflns_theta_min 1.90
_exptl_absorpt_coefficient_mu 1.225
_exptl_absorpt_correction_T_max 0.7918
_exptl_absorpt_correction_T_min 0.7659
_exptl_absorpt_correction_type multi-scan
_exptl_absorpt_process_details 'SADABS(Sheldrick, 1996)'
_exptl_crystal_colour colorless
_exptl_crystal_density_diffrn 0.802
_exptl_crystal_density_method 'not measured'
_exptl_crystal_description block
_exptl_crystal_F_000 4079
_exptl_crystal_size_max 0.23
_exptl_crystal_size_mid 0.21
_exptl_crystal_size_min 0.20
_refine_diff_density_max 0.199
_refine_diff_density_min -0.244
_refine_diff_density_rms 0.042
_refine_ls_extinction_method none
_refine_ls_goodness_of_fit_ref 0.992
_refine_ls_hydrogen_treatment constr
_refine_ls_matrix_type full
_refine_ls_number_parameters 159
_refine_ls_number_reflns 5129
_refine_ls_number_restraints 0
_refine_ls_restrained_S_all 0.992
_refine_ls_R_factor_all 0.0871
_refine_ls_R_factor_gt 0.0335
_refine_ls_shift/su_max 0.000
_refine_ls_shift/su_mean 0.000
_refine_ls_structure_factor_coef Fsqd
_refine_ls_weighting_details 'calc w=1/[\s^2^(Fo^2^)+(0.0308P)^2^+0.0000P] where P=(Fo^2^+2Fc^2^)/3'
_refine_ls_weighting_scheme calc
_refine_ls_wR_factor_gt 0.0858
_refine_ls_wR_factor_ref 0.0906
_reflns_number_gt 2709
_reflns_number_total 5129
_reflns_threshold_expression >2\s(I)
_cod_data_source_file ja6b01093_si_002.cif
_cod_data_source_block TPMOF-1
_cod_original_sg_symbol_Hall -P62c
_cod_original_sg_symbol_H-M P6/mcc
_cod_database_code 4130171

loop_
_symmetry_equiv_pos_as_xyz
'x, y, z'
'x-y, x, z'
'-y, x-y, z'
'-x, -y, z'
'-x+y, -x, z'
'y, -x+y, z'
'-y, -x, -z+1/2'
'x-y, -y, -z+1/2'
'x, x-y, -z+1/2'
'y, x, -z+1/2'
'-x+y, y, -z+1/2'
'-x, -x+y, -z+1/2'
'-x, -y, -z'
'-x+y, -x, -z'
'y, -x+y, -z'
'x, y, -z'
'x-y, x, -z'
'-y, x-y, -z'
'y, x, z-1/2'
'-x+y, y, z-1/2'
'-x, -x+y, z-1/2'
'-y, -x, z-1/2'
'x-y, -y, z-1/2'
'x, x-y, z-1/2'

loop_
_atom_site_label
_atom_site_type_symbol
_atom_site_fract_x
_atom_site_fract_y
_atom_site_fract_z
_atom_site_U_iso_or_equiv
_atom_site_adp_type
_atom_site_occupancy
_atom_site_symmetry_multiplicity
_atom_site_calc_flag
_atom_site_refinement_flags
C1 C 0.4414(3) 0.1076(2) -0.20730(13) 0.0951(18) Uani 1 1 d .
C2 C 0.3935(2) 0.04965(18) -0.23034(13) 0.0888(14) Uani 1 1 d .
C3 C 0.3305(3) 0.0277(2) -0.2386(2) 0.208(4) Uani 1 1 d .
H3 H 0.3093 0.0480 -0.2299 0.250 Uiso 1 1 calc R
C4 C 0.5558(2) 0.2149(2) -0.08321(11) 0.0606(10) Uani 1 1 d .
C5 C 0.53909(16) 0.19644(16) -0.03871(10) 0.0629(10) Uani 1 1 d .
C6 C 0.48913(18) 0.14280(18) -0.02171(10) 0.0970(15) Uani 1 1 d .
H6 H 0.4590 0.1105 -0.0378 0.116 Uiso 1 1 calc R
C7 C 0.7063(2) 0.2125(2) -0.20272(12) 0.0750(13) Uani 1 1 d .
H7 H 0.7328 0.2005 -0.2149 0.090 Uiso 1 1 calc R
C8 C 0.6427(2) 0.17956(19) -0.20329(12) 0.0782(13) Uani 1 1 d .
H8 H 0.6182 0.1413 -0.2163 0.094 Uiso 1 1 calc R
N1 N 0.62168(14) 0.21158(15) -0.18196(9) 0.0608(9) Uani 1 1 d .
N2 N 0.67203(16) 0.26383(14) -0.16862(8) 0.0565(8) Uani 1 1 d .
N3 N 0.72346(14) 0.26490(15) -0.18161(9) 0.0625(8) Uani 1 1 d .
O1 O 0.42186(17) 0.14449(16) -0.19686(12) 0.1455(16) Uani 1 1 d .
O2 O 0.49219(15) 0.11613(15) -0.20151(9) 0.0970(12) Uani 1 1 d .
O3 O 0.51815(11) 0.17481(11) -0.10977(7) 0.0774(8) Uani 1 1 d .
O4 O 0.60201(11) 0.26435(12) -0.09088(7) 0.0633(7) Uani 1 1 d .
S1 S 0.41617(6) 0.0000 -0.2500 0.0705(4) Uani 1 2 d S
S2 S 0.58489(6) 0.24585(6) 0.0000 0.0579(4) Uani 1 2 d S
Zn1 Zn 0.6667 0.3333 -0.129557(17) 0.04815(19) Uani 1 3 d S
Zn2 Zn 0.533935(19) 0.193523(18) -0.169076(12) 0.05919(15) Uani 1 1 d .

loop_
_atom_site_aniso_label
_atom_site_aniso_U_11
_atom_site_aniso_U_22
_atom_site_aniso_U_33
_atom_site_aniso_U_23
_atom_site_aniso_U_13
_atom_site_aniso_U_12
C1 0.135(5) 0.051(3) 0.050(3) -0.027(2) 0.009(3) 0.010(4)
C2 0.109(4) 0.071(3) 0.084(3) -0.037(2) -0.002(3) 0.043(3)
C3 0.119(5) 0.180(7) 0.349(10) -0.190(6) -0.090(6) 0.091(5)
C4 0.076(3) 0.074(3) 0.037(2) -0.006(2) -0.001(2) 0.042(3)
C5 0.064(3) 0.064(3) 0.0371(19) -0.0091(18) -0.0087(18) 0.015(2)
C6 0.095(3) 0.084(3) 0.043(2) -0.013(2) -0.007(2) -0.008(3)
C7 0.081(4) 0.074(3) 0.067(3) -0.015(2) 0.013(3) 0.037(3)
C8 0.097(4) 0.063(3) 0.067(3) -0.024(2) 0.008(3) 0.034(3)
N1 0.067(2) 0.056(2) 0.0493(19) -0.0101(16) -0.0013(16) 0.023(2)
N2 0.064(2) 0.063(2) 0.0418(16) -0.0027(16) 0.0038(18) 0.0312(19)
N3 0.063(2) 0.077(3) 0.0499(18) -0.0056(18) 0.0097(17) 0.0364(19)
O1 0.162(4) 0.104(3) 0.153(3) -0.075(3) -0.016(2) 0.054(3)
O2 0.078(2) 0.097(3) 0.0603(19) -0.0187(16) -0.0060(19) 0.002(2)
O3 0.084(2) 0.0803(19) 0.0397(13) -0.0068(13) -0.0014(14) 0.0197(16)
O4 0.0651(18) 0.0622(18) 0.0440(14) 0.0053(14) 0.0059(13) 0.0179(15)
S1 0.0813(8) 0.0745(10) 0.0533(8) -0.0173(8) -0.0087(4) 0.0372(5)
S2 0.0611(9) 0.0550(9) 0.0400(7) 0.000 0.000 0.0157(7)
Zn1 0.0558(3) 0.0558(3) 0.0329(4) 0.000 0.000 0.02790(14)
Zn2 0.0662(3) 0.0615(3) 0.0399(2) -0.0111(2) -0.0047(2) 0.0245(2)

loop_
_atom_type_symbol
_atom_type_description
_atom_type_scat_dispersion_real
_atom_type_scat_dispersion_imag
_atom_type_scat_source
C C 0.0030 0.0020 'International Tables Vol C Tables 4.2.6.8 and 6.1.1.4'
H H 0.0000 0.0000 'International Tables Vol C Tables 4.2.6.8 and 6.1.1.4'
N N 0.0060 0.0030 'International Tables Vol C Tables 4.2.6.8 and 6.1.1.4'
O O 0.0110 0.0060 'International Tables Vol C Tables 4.2.6.8 and 6.1.1.4'
S S 0.1250 0.1230 'International Tables Vol C Tables 4.2.6.8 and 6.1.1.4'
Zn Zn 0.2840 1.4300 'International Tables Vol C Tables 4.2.6.8 and 6.1.1.4'

loop_
_geom_angle_atom_site_label_1
_geom_angle_atom_site_label_2
_geom_angle_atom_site_label_3
_geom_angle
_geom_angle_site_symmetry_1
_geom_angle_site_symmetry_3
O2 C1 O1 125.7(5) . .
O2 C1 C2 120.3(6) . .
O1 C1 C2 113.9(6) . .
O2 C1 Zn2 48.5(3) . .
O1 C1 Zn2 77.3(3) . .
C2 C1 Zn2 168.7(5) . .
C3 C2 C1 130.7(4) . .
C3 C2 S1 110.9(3) . .
C1 C2 S1 118.3(4) . .
C3 C3 C2 112.7(2) 8_554 .
C3 C3 H3 123.7 8_554 .
C2 C3 H3 123.7 . .
O4 C4 O3 127.1(3) . .
O4 C4 C5 118.8(4) . .
O3 C4 C5 114.2(4) . .
C6 C5 C4 130.0(3) . .
C6 C5 S2 110.9(2) . .
C4 C5 S2 119.1(3) . .
C6 C6 C5 112.85(18) 16 .
C6 C6 H6 123.6 16 .
C5 C6 H6 123.6 . .
N3 C7 C8 107.5(4) . .
N3 C7 H7 126.3 . .
C8 C7 H7 126.3 . .
N1 C8 C7 108.3(4) . .
N1 C8 H8 125.8 . .
C7 C8 H8 125.8 . .
C8 N1 N2 106.6(3) . .
C8 N1 Zn2 131.7(3) . .
N2 N1 Zn2 121.7(3) . .
N3 N2 N1 109.9(3) . .
N3 N2 Zn1 126.8(3) . .
N1 N2 Zn1 123.3(2) . .
N2 N3 C7 107.7(3) . .
N2 N3 Zn2 118.8(3) . 3_655
C7 N3 Zn2 133.5(3) . 3_655
C1 O1 Zn2 73.7(3) . .
C1 O2 Zn2 104.6(4) . .
C4 O3 Zn2 118.5(2) . .
C4 O4 Zn1 155.0(2) . .
C2 S1 C2 92.8(3) 8_554 .
C5 S2 C5 92.5(2) . 16
O4 Zn1 O4 88.05(9) 3_655 .
O4 Zn1 O4 88.05(9) 3_655 5_665
O4 Zn1 O4 88.05(9) . 5_665
O4 Zn1 N2 90.35(10) 3_655 .
O4 Zn1 N2 90.89(10) . .
O4 Zn1 N2 178.12(10) 5_665 .
O4 Zn1 N2 90.89(10) 3_655 3_655
O4 Zn1 N2 178.12(10) . 3_655
O4 Zn1 N2 90.35(10) 5_665 3_655
N2 Zn1 N2 90.68(10) . 3_655
O4 Zn1 N2 178.12(9) 3_655 5_665
O4 Zn1 N2 90.35(10) . 5_665
O4 Zn1 N2 90.89(10) 5_665 5_665
N2 Zn1 N2 90.68(10) . 5_665
N2 Zn1 N2 90.68(10) 3_655 5_665
O3 Zn2 O2 109.63(12) . .
O3 Zn2 N3 110.05(11) . 5_665
O2 Zn2 N3 129.09(13) . 5_665
O3 Zn2 N1 108.39(11) . .
O2 Zn2 N1 95.29(14) . .
N3 Zn2 N1 101.15(11) 5_665 .
O3 Zn2 C1 106.19(12) . .
O2 Zn2 C1 26.87(16) . .
N3 Zn2 C1 110.31(18) 5_665 .
N1 Zn2 C1 120.53(17) . .
O3 Zn2 O1 100.48(11) . .
O2 Zn2 O1 55.80(11) . .
N3 Zn2 O1 86.59(13) 5_665 .
N1 Zn2 O1 145.06(12) . .
C1 Zn2 O1 28.97(14) . .

loop_
_geom_bond_atom_site_label_1
_geom_bond_atom_site_label_2
_geom_bond_distance
_geom_bond_site_symmetry_2
C1 O2 1.180(6) .
C1 O1 1.275(6) .
C1 C2 1.519(6) .
C1 Zn2 2.528(5) .
C2 C3 1.398(5) .
C2 S1 1.707(4) .
C3 C3 1.395(8) 8_554
C3 H3 0.9300 .
C4 O4 1.212(4) .
C4 O3 1.283(4) .
C4 C5 1.484(4) .
C5 C6 1.395(4) .
C5 S2 1.709(3) .
C6 C6 1.384(6) 16
C6 H6 0.9300 .
C7 N3 1.329(4) .
C7 C8 1.366(5) .
C7 H7 0.9300 .
C8 N1 1.332(4) .
C8 H8 0.9300 .
N1 N2 1.341(3) .
N1 Zn2 2.030(3) .
N2 N3 1.327(3) .
N2 Zn1 2.182(3) .
N3 Zn2 2.010(3) 3_655
O1 Zn2 2.568(4) .
O2 Zn2 1.957(3) .
O3 Zn2 1.939(2) .
O4 Zn1 2.066(2) .
S1 C2 1.707(4) 8_554
S2 C5 1.709(3) 16
Zn1 O4 2.066(2) 3_655
Zn1 O4 2.066(2) 5_665
Zn1 N2 2.182(3) 3_655
Zn1 N2 2.182(3) 5_665
Zn2 N3 2.010(3) 5_665

loop_
_geom_torsion_atom_site_label_1
_geom_torsion_atom_site_label_2
_geom_torsion_atom_site_label_3
_geom_torsion_atom_site_label_4
_geom_torsion
_geom_torsion_site_symmetry_4
O2 C1 C2 C3 175.6(6) .
O1 C1 C2 C3 -6.4(8) .
Zn2 C1 C2 C3 166.4(14) .
O2 C1 C2 S1 -3.6(6) .
O1 C1 C2 S1 174.4(3) .
Zn2 C1 C2 S1 -12.8(18) .
C1 C2 C3 C3 179.3(7) 8_554
S1 C2 C3 C3 -1.4(10) 8_554
O4 C4 C5 C6 -180.0(4) .
O3 C4 C5 C6 -0.1(6) .
O4 C4 C5 S2 0.7(5) .
O3 C4 C5 S2 -179.4(3) .
C4 C5 C6 C6 -179.5(3) 16
S2 C5 C6 C6 -0.2(3) 16
N3 C7 C8 N1 -1.1(5) .
C7 C8 N1 N2 0.3(4) .
C7 C8 N1 Zn2 179.9(2) .
C8 N1 N2 N3 0.6(4) .
Zn2 N1 N2 N3 -179.1(2) .
C8 N1 N2 Zn1 -177.5(2) .
Zn2 N1 N2 Zn1 2.8(3) .
N1 N2 N3 C7 -1.2(4) .
Zn1 N2 N3 C7 176.8(2) .
N1 N2 N3 Zn2 176.49(19) 3_655
Zn1 N2 N3 Zn2 -5.5(3) 3_655
C8 C7 N3 N2 1.4(4) .
C8 C7 N3 Zn2 -175.9(3) 3_655
O2 C1 O1 Zn2 -3.6(5) .
C2 C1 O1 Zn2 178.6(4) .
O1 C1 O2 Zn2 4.7(6) .
C2 C1 O2 Zn2 -177.6(3) .
O4 C4 O3 Zn2 -0.9(6) .
C5 C4 O3 Zn2 179.2(2) .
O3 C4 O4 Zn1 -0.7(10) .
C5 C4 O4 Zn1 179.2(4) .
C3 C2 S1 C2 0.5(4) 8_554
C1 C2 S1 C2 179.9(4) 8_554
C6 C5 S2 C5 0.2(4) 16
C4 C5 S2 C5 179.6(2) 16
C4 O4 Zn1 O4 -135.5(7) 3_655
C4 O4 Zn1 O4 136.4(7) 5_665
C4 O4 Zn1 N2 -45.2(6) .
C4 O4 Zn1 N2 168(3) 3_655
C4 O4 Zn1 N2 45.5(6) 5_665
N3 N2 Zn1 O4 -43.7(3) 3_655
N1 N2 Zn1 O4 134.1(2) 3_655
N3 N2 Zn1 O4 -131.7(3) .
N1 N2 Zn1 O4 46.0(2) .
N3 N2 Zn1 O4 -76(4) 5_665
N1 N2 Zn1 O4 102(4) 5_665
N3 N2 Zn1 N2 47.2(3) 3_655
N1 N2 Zn1 N2 -135.0(2) 3_655
N3 N2 Zn1 N2 137.9(2) 5_665
N1 N2 Zn1 N2 -44.3(3) 5_665
C4 O3 Zn2 O2 158.4(3) .
C4 O3 Zn2 N3 -54.2(3) 5_665
C4 O3 Zn2 N1 55.6(3) .
C4 O3 Zn2 C1 -173.6(3) .
C4 O3 Zn2 O1 -144.4(3) .
C1 O2 Zn2 O3 87.2(4) .
C1 O2 Zn2 N3 -52.1(4) 5_665
C1 O2 Zn2 N1 -161.1(3) .
C1 O2 Zn2 O1 -2.3(3) .
C8 N1 Zn2 O3 109.6(3) .
N2 N1 Zn2 O3 -70.8(3) .
C8 N1 Zn2 O2 -3.1(4) .
N2 N1 Zn2 O2 176.4(2) .
C8 N1 Zn2 N3 -134.7(3) 5_665
N2 N1 Zn2 N3 44.9(3) 5_665
C8 N1 Zn2 C1 -12.9(4) .
N2 N1 Zn2 C1 166.7(2) .
C8 N1 Zn2 O1 -34.6(4) .
N2 N1 Zn2 O1 145.0(2) .
O2 C1 Zn2 O3 -101.6(3) .
O1 C1 Zn2 O3 82.3(3) .
C2 C1 Zn2 O3 -90.9(16) .
O1 C1 Zn2 O2 -176.1(5) .
C2 C1 Zn2 O2 10.7(14) .
O2 C1 Zn2 N3 139.2(3) 5_665
O1 C1 Zn2 N3 -36.9(3) 5_665
C2 C1 Zn2 N3 149.9(16) 5_665
O2 C1 Zn2 N1 22.0(4) .
O1 C1 Zn2 N1 -154.1(3) .
C2 C1 Zn2 N1 32.6(16) .
O2 C1 Zn2 O1 176.1(5) .
C2 C1 Zn2 O1 -173.3(18) .
C1 O1 Zn2 O3 -104.6(3) .
C1 O1 Zn2 O2 2.1(3) .
C1 O1 Zn2 N3 145.7(3) 5_665
C1 O1 Zn2 N1 41.0(4) .
